data_2108441
loop_
_publ_author_name
'Bodart, Laurie'
'Tumanov, Nikolay'
'Wouters, Johan'

_publ_section_title
;
 Structural variety of clofaziminium salts: effect of the counter-ion on
 clofaziminium conformation and crystal packing
;
_journal_coeditor_code AW5025
_journal_issue 4
_journal_name_full 'Acta Crystallographica Section B'
_journal_page_first
;
;
_journal_paper_doi 10.1107/S2052520619007649
_journal_volume 75
_journal_year 2019
_chemical_formula_moiety 'C27 H23 Cl2 N4 + , C4 H3 O4 -'
_chemical_formula_sum 'C31 H26 Cl2 N4 O4'
_chemical_formula_weight 589.46
_chemical_name_common 'clofaziminium hydrogen fumarate'
_chemical_name_systematic
;
N-[(2E)-10-(4-chlorophenyl)-3-[(4-chlorophenyl)amino]-2,10-dihydrophenazin-
2-ylidene]propan-2-aminium (2E)-3-carboxyprop-2-enoate
;
_space_group_crystal_system monoclinic
_space_group_IT_number 14
_space_group_name_Hall '-P 2ybc'
_space_group_name_H-M_alt 'P 1 21/c 1'
_symmetry_space_group_name_Hall '-P 2ybc'
_symmetry_space_group_name_H-M 'P 1 21/c 1'
_atom_sites_solution_hydrogens mixed
_atom_sites_solution_primary dual
_atom_sites_solution_secondary dual
_audit_creation_method SHELXL-2016/6
_cell_angle_alpha 90
_cell_angle_beta 102.5075(12)
_cell_angle_gamma 90
_cell_formula_units_Z 4
_cell_length_a 7.47882(9)
_cell_length_b 26.0041(3)
_cell_length_c 14.78241(16)
_cell_measurement_reflns_used 8175
_cell_measurement_temperature 295(2)
_cell_measurement_theta_max 67.0660
_cell_measurement_theta_min 3.4850
_cell_volume 2806.66(6)
_computing_cell_refinement 'CrysAlisPro 1.171.38.46 (Rigaku Oxford Diffraction, 2015)'
_computing_data_collection 'CrysAlisPro 1.171.38.46 (Rigaku Oxford Diffraction, 2015)'
_computing_data_reduction 'CrysAlisPro 1.171.38.46 (Rigaku Oxford Diffraction, 2015)'
_computing_structure_refinement 'SHELXL-2016/6 (Sheldrick, 2016)'
_computing_structure_solution 'SHELXT (Sheldrick, 2015)'
_diffrn_ambient_temperature 295(2)
_diffrn_detector_area_resol_mean 5.1856
_diffrn_measured_fraction_theta_full 0.988
_diffrn_measured_fraction_theta_max 0.988
_diffrn_measurement_device 'four-circle diffractometer'
_diffrn_measurement_device_type 'Xcalibur Ruby Gemini ultra'
_diffrn_measurement_method \w
_diffrn_radiation_type CuK\a
_diffrn_radiation_wavelength 1.54184
_diffrn_reflns_av_R_equivalents 0.0205
_diffrn_reflns_av_unetI/netI 0.0190
_diffrn_reflns_Laue_measured_fraction_full 0.988
_diffrn_reflns_Laue_measured_fraction_max 0.988
_diffrn_reflns_limit_h_max 7
_diffrn_reflns_limit_h_min -8
_diffrn_reflns_limit_k_max 31
_diffrn_reflns_limit_k_min -30
_diffrn_reflns_limit_l_max 16
_diffrn_reflns_limit_l_min -17
_diffrn_reflns_number 15078
_diffrn_reflns_point_group_measured_fraction_full 0.988
_diffrn_reflns_point_group_measured_fraction_max 0.988
_diffrn_reflns_theta_full 67.108
_diffrn_reflns_theta_max 67.108
_diffrn_reflns_theta_min 3.503
_diffrn_source 'fine-focus sealed X-ray tube'
_diffrn_source_type 'Enhance Ultra (Cu) X-ray Source'
_exptl_absorpt_coefficient_mu 2.450
_exptl_absorpt_correction_T_max 0.915
_exptl_absorpt_correction_T_min 0.502
_exptl_absorpt_correction_type analytical
_exptl_absorpt_process_details
;
CrysAlisPro 1.171.38.46 (Rigaku Oxford Diffraction, 2015)
Analytical numeric absorption correction using a multifaceted crystal
model based on expressions derived by R. C. Clark & J. S. Reid.
(Clark, R. C. & Reid, J. S. (1995). Acta Cryst. A51, 887-897)
Empirical absorption correction using spherical harmonics, implemented in 
SCALE3 ABSPACK scaling algorithm.
;
_exptl_crystal_colour 'Metallic dark red'
_exptl_crystal_density_diffrn 1.395
_exptl_crystal_description Plate
_exptl_crystal_F_000 1224
_exptl_crystal_size_max 0.572
_exptl_crystal_size_mid 0.127
_exptl_crystal_size_min 0.036
_refine_diff_density_max 0.458
_refine_diff_density_min -0.515
_refine_diff_density_rms 0.040
_refine_ls_extinction_method none
_refine_ls_goodness_of_fit_ref 1.006
_refine_ls_hydrogen_treatment mixed
_refine_ls_matrix_type full
_refine_ls_number_parameters 383
_refine_ls_number_reflns 4944
_refine_ls_number_restraints 0
_refine_ls_restrained_S_all 1.006
_refine_ls_R_factor_all 0.0536
_refine_ls_R_factor_gt 0.0485
_refine_ls_shift/su_max 0.001
_refine_ls_shift/su_mean 0.000
_refine_ls_structure_factor_coef Fsqd
_refine_ls_weighting_details 'w=1/[\s^2^(Fo^2^)+(0.0701P)^2^+1.5073P] where P=(Fo^2^+2Fc^2^)/3'
_refine_ls_weighting_scheme calc
_refine_ls_wR_factor_gt 0.1303
_refine_ls_wR_factor_ref 0.1355
_reflns_Friedel_coverage 0.000
_reflns_number_gt 4394
_reflns_number_total 4944
_reflns_threshold_expression I>2\s(I)
_cod_data_source_file aw5025sup1.cif
_cod_data_source_block lb0211_CLZ-FA
_cod_original_cell_volume 2806.65(6)
_cod_database_code 2108441
_shelx_shelxl_version_number 2016/6
_shelx_space_group_comment
;
The symmetry employed for this shelxl refinement is uniquely defined
by the following loop, which should always be used as a source of
symmetry information in preference to the above space-group names.
They are only intended as comments.
;
_shelx_estimated_absorpt_t_min 0.336
_shelx_estimated_absorpt_t_max 0.917

loop_
_space_group_symop_operation_xyz
'x, y, z'
'-x, y+1/2, -z+1/2'
'-x, -y, -z'
'x, -y-1/2, z-1/2'

loop_
_atom_site_label
_atom_site_type_symbol
_atom_site_fract_x
_atom_site_fract_y
_atom_site_fract_z
_atom_site_U_iso_or_equiv
_atom_site_adp_type
_atom_site_occupancy
_atom_site_site_symmetry_order
_atom_site_calc_flag
_atom_site_refinement_flags_posn
_atom_site_refinement_flags_adp
Cl1 Cl 0.03334(13) 0.65011(4) 0.06217(5) 0.1055(4) Uani 1 1 d . .
Cl2 Cl 0.74223(13) 0.50537(4) 1.12083(5) 0.0985(3) Uani 1 1 d . .
N1 N 0.2143(2) 0.54445(6) 0.42371(10) 0.0372(3) Uani 1 1 d . .
N2 N 0.3161(2) 0.47961(6) 0.57696(11) 0.0407(4) Uani 1 1 d . .
N3 N 0.5666(3) 0.62149(7) 0.76846(11) 0.0464(4) Uani 1 1 d . .
H3 H 0.538(4) 0.6517(11) 0.7772(18) 0.062(8) Uiso 1 1 d . .
N4 N 0.5107(2) 0.68259(6) 0.61406(12) 0.0456(4) Uani 1 1 d . .
H4 H 0.555(4) 0.6929(10) 0.6683(19) 0.059(7) Uiso 1 1 d . .
C1 C 0.0626(3) 0.47190(8) 0.33333(14) 0.0438(4) Uani 1 1 d . .
H1 H 0.023411 0.492797 0.281793 0.053 Uiso 1 1 calc R U
C2 C 0.0204(3) 0.42039(8) 0.32882(15) 0.0489(5) Uani 1 1 d . .
H2 H -0.049397 0.406777 0.274308 0.059 Uiso 1 1 calc R U
C3 C 0.0805(3) 0.38834(8) 0.40467(15) 0.0501(5) Uani 1 1 d . .
H3A H 0.052421 0.353471 0.400142 0.060 Uiso 1 1 calc R U
C4 C 0.1809(3) 0.40787(8) 0.48587(15) 0.0463(5) Uani 1 1 d . .
H4A H 0.221835 0.386147 0.536061 0.056 Uiso 1 1 calc R U
C5 C 0.2226(2) 0.46084(7) 0.49382(13) 0.0385(4) Uani 1 1 d . .
C6 C 0.3544(2) 0.52923(7) 0.58394(12) 0.0362(4) Uani 1 1 d . .
C7 C 0.4416(3) 0.54946(8) 0.67130(12) 0.0394(4) Uani 1 1 d . .
H7 H 0.469334 0.527308 0.721788 0.047 Uiso 1 1 calc R U
C8 C 0.4863(2) 0.60009(7) 0.68431(12) 0.0376(4) Uani 1 1 d . .
C9 C 0.4512(2) 0.63457(7) 0.60334(12) 0.0371(4) Uani 1 1 d . .
C10 C 0.3579(3) 0.61558(7) 0.51697(12) 0.0385(4) Uani 1 1 d . .
H10 H 0.329556 0.637737 0.466508 0.046 Uiso 1 1 calc R U
C11 C 0.3080(2) 0.56470(7) 0.50604(12) 0.0355(4) Uani 1 1 d . .
C12 C 0.1648(2) 0.49282(7) 0.41571(13) 0.0371(4) Uani 1 1 d . .
C13 C 0.1737(3) 0.57586(7) 0.34052(12) 0.0384(4) Uani 1 1 d . .
C14 C 0.3115(3) 0.58554(9) 0.29434(15) 0.0521(5) Uani 1 1 d . .
H14 H 0.431313 0.575514 0.319615 0.063 Uiso 1 1 calc R U
C15 C 0.2688(4) 0.61039(11) 0.20983(17) 0.0661(7) Uani 1 1 d . .
H15 H 0.360296 0.617896 0.178127 0.079 Uiso 1 1 calc R U
C16 C 0.0902(3) 0.62398(9) 0.17281(15) 0.0588(6) Uani 1 1 d . .
C17 C -0.0444(3) 0.61669(9) 0.22071(16) 0.0567(6) Uani 1 1 d . .
H17 H -0.162930 0.628135 0.196485 0.068 Uiso 1 1 calc R U
C18 C -0.0030(3) 0.59211(9) 0.30564(14) 0.0491(5) Uani 1 1 d . .
H18 H -0.093603 0.586619 0.338868 0.059 Uiso 1 1 calc R U
C19 C 0.6088(3) 0.59306(8) 0.85210(13) 0.0438(4) Uani 1 1 d . .
C24 C 0.7214(3) 0.55030(10) 0.86174(15) 0.0550(5) Uani 1 1 d . .
H24 H 0.770213 0.539643 0.812091 0.066 Uiso 1 1 calc R U
C23 C 0.7623(3) 0.52321(11) 0.94390(17) 0.0626(6) Uani 1 1 d . .
H23 H 0.836159 0.494118 0.949399 0.075 Uiso 1 1 calc R U
C22 C 0.6928(4) 0.53969(11) 1.01711(15) 0.0626(7) Uani 1 1 d . .
C21 C 0.5844(4) 0.58229(13) 1.00990(16) 0.0717(8) Uani 1 1 d . .
H21 H 0.539924 0.593422 1.060651 0.086 Uiso 1 1 calc R U
C20 C 0.5403(4) 0.60904(10) 0.92684(15) 0.0594(6) Uani 1 1 d . .
H20 H 0.464591 0.637745 0.921575 0.071 Uiso 1 1 calc R U
C25 C 0.4847(4) 0.72226(9) 0.54181(16) 0.0613(6) Uani 1 1 d . .
H25 H 0.475304 0.705297 0.481758 0.074 Uiso 1 1 calc R U
C27 C 0.6534(6) 0.75708(14) 0.5594(2) 0.1113(15) Uani 1 1 d . .
H27A H 0.657531 0.776730 0.614763 0.167 Uiso 1 1 calc R U
H27B H 0.646596 0.779996 0.507808 0.167 Uiso 1 1 calc R U
H27C H 0.761843 0.736400 0.566534 0.167 Uiso 1 1 calc R U
C26 C 0.3078(7) 0.74964(17) 0.5409(3) 0.1235(17) Uani 1 1 d . .
H26A H 0.210360 0.724980 0.534589 0.185 Uiso 1 1 calc R U
H26B H 0.282430 0.773189 0.489690 0.185 Uiso 1 1 calc R U
H26C H 0.317395 0.768278 0.597798 0.185 Uiso 1 1 calc R U
O1 O 1.2580(2) 0.75835(7) 0.80784(13) 0.0628(5) Uani 1 1 d . .
H1A H 1.379(5) 0.7504(13) 0.806(2) 0.094 Uiso 1 1 d . U
O2 O 1.2146(2) 0.67748(8) 0.7663(2) 0.1027(9) Uani 1 1 d . .
O3 O 0.58454(18) 0.73747(6) 0.79466(11) 0.0548(4) Uani 1 1 d . .
O4 O 0.6550(2) 0.81593(8) 0.85067(17) 0.0829(6) Uani 1 1 d . .
C28 C 1.1580(3) 0.71777(9) 0.78816(17) 0.0542(5) Uani 1 1 d . .
C29 C 0.9631(3) 0.72381(9) 0.79386(17) 0.0535(5) Uani 1 1 d . .
H29 H 0.885494 0.695829 0.777270 0.064 Uiso 1 1 calc R U
C30 C 0.8936(3) 0.76568(9) 0.82053(15) 0.0490(5) Uani 1 1 d . .
H30 H 0.973923 0.792797 0.839842 0.059 Uiso 1 1 calc R U
C31 C 0.6970(3) 0.77421(9) 0.82301(15) 0.0496(5) Uani 1 1 d . .

loop_
_atom_site_aniso_label
_atom_site_aniso_U_11
_atom_site_aniso_U_22
_atom_site_aniso_U_33
_atom_site_aniso_U_23
_atom_site_aniso_U_13
_atom_site_aniso_U_12
Cl1 0.1046(6) 0.1288(7) 0.0688(5) 0.0539(5) -0.0126(4) -0.0407(5)
Cl2 0.1121(6) 0.1185(7) 0.0488(4) 0.0293(4) -0.0181(4) -0.0492(5)
N1 0.0371(8) 0.0392(8) 0.0345(8) -0.0014(6) 0.0060(6) 0.0014(6)
N2 0.0423(8) 0.0407(9) 0.0398(8) 0.0010(7) 0.0106(7) 0.0025(7)
N3 0.0587(11) 0.0429(10) 0.0356(8) -0.0042(7) 0.0058(7) 0.0039(8)
N4 0.0553(10) 0.0390(9) 0.0383(9) -0.0025(7) 0.0010(8) 0.0010(7)
C1 0.0400(10) 0.0475(11) 0.0427(10) -0.0044(8) 0.0063(8) 0.0005(8)
C2 0.0443(11) 0.0498(12) 0.0522(12) -0.0127(9) 0.0096(9) -0.0038(9)
C3 0.0493(11) 0.0412(11) 0.0630(13) -0.0095(10) 0.0191(10) -0.0058(9)
C4 0.0490(11) 0.0418(10) 0.0515(11) -0.0002(9) 0.0186(9) 0.0019(9)
C5 0.0354(9) 0.0414(10) 0.0408(10) -0.0017(8) 0.0127(8) 0.0028(7)
C6 0.0328(9) 0.0388(9) 0.0380(9) 0.0008(7) 0.0101(7) 0.0038(7)
C7 0.0412(10) 0.0441(10) 0.0327(9) 0.0037(8) 0.0077(7) 0.0044(8)
C8 0.0336(9) 0.0455(10) 0.0341(9) -0.0025(8) 0.0080(7) 0.0058(7)
C9 0.0334(9) 0.0389(10) 0.0389(9) -0.0017(8) 0.0078(7) 0.0057(7)
C10 0.0406(10) 0.0384(10) 0.0353(9) 0.0019(7) 0.0054(7) 0.0040(8)
C11 0.0310(8) 0.0418(10) 0.0342(9) -0.0021(7) 0.0078(7) 0.0038(7)
C12 0.0322(9) 0.0394(10) 0.0411(10) -0.0031(8) 0.0109(7) 0.0015(7)
C13 0.0424(10) 0.0382(9) 0.0333(9) -0.0019(7) 0.0053(7) 0.0001(8)
C14 0.0448(11) 0.0640(14) 0.0478(11) 0.0065(10) 0.0106(9) -0.0003(10)
C15 0.0646(15) 0.0818(18) 0.0548(13) 0.0136(12) 0.0191(11) -0.0132(13)
C16 0.0693(15) 0.0543(13) 0.0457(12) 0.0110(10) -0.0028(10) -0.0159(11)
C17 0.0514(12) 0.0550(13) 0.0566(13) 0.0100(10) -0.0035(10) 0.0023(10)
C18 0.0447(11) 0.0555(12) 0.0465(11) 0.0025(9) 0.0084(9) 0.0046(9)
C19 0.0447(10) 0.0516(11) 0.0337(9) -0.0034(8) 0.0053(8) -0.0049(9)
C24 0.0512(12) 0.0689(15) 0.0437(11) 0.0040(10) 0.0073(9) 0.0091(11)
C23 0.0563(13) 0.0711(16) 0.0524(13) 0.0077(11) -0.0059(10) 0.0005(11)
C22 0.0631(14) 0.0771(17) 0.0391(11) 0.0076(11) -0.0074(10) -0.0239(13)
C21 0.0803(18) 0.101(2) 0.0357(11) -0.0099(12) 0.0165(11) -0.0127(16)
C20 0.0693(15) 0.0670(15) 0.0422(11) -0.0121(10) 0.0129(10) 0.0028(12)
C25 0.0912(18) 0.0402(11) 0.0452(12) 0.0034(9) -0.0012(11) 0.0024(11)
C27 0.160(4) 0.075(2) 0.080(2) 0.0230(17) -0.015(2) -0.053(2)
C26 0.171(4) 0.120(3) 0.076(2) 0.021(2) 0.017(2) 0.091(3)
O1 0.0376(8) 0.0626(10) 0.0920(12) -0.0210(9) 0.0224(8) -0.0042(7)
O2 0.0446(10) 0.0714(13) 0.193(3) -0.0563(15) 0.0283(13) -0.0030(9)
O3 0.0340(7) 0.0618(9) 0.0696(10) -0.0198(8) 0.0133(7) -0.0059(6)
O4 0.0509(10) 0.0713(12) 0.1305(17) -0.0430(12) 0.0289(10) -0.0046(8)
C28 0.0373(11) 0.0565(13) 0.0673(14) -0.0159(11) 0.0080(10) 0.0009(9)
C29 0.0350(10) 0.0538(12) 0.0702(14) -0.0135(11) 0.0083(10) -0.0057(9)
C30 0.0350(10) 0.0523(12) 0.0597(12) -0.0078(10) 0.0101(9) -0.0062(9)
C31 0.0378(10) 0.0553(13) 0.0567(12) -0.0134(10) 0.0122(9) -0.0023(9)

loop_
_atom_type_symbol
_atom_type_description
_atom_type_scat_dispersion_real
_atom_type_scat_dispersion_imag
_atom_type_scat_source
C C 0.0181 0.0091 'International Tables Vol C Tables 4.2.6.8 and 6.1.1.4'
H H 0.0000 0.0000 'International Tables Vol C Tables 4.2.6.8 and 6.1.1.4'
N N 0.0311 0.0180 'International Tables Vol C Tables 4.2.6.8 and 6.1.1.4'
O O 0.0492 0.0322 'International Tables Vol C Tables 4.2.6.8 and 6.1.1.4'
Cl Cl 0.3639 0.7018 'International Tables Vol C Tables 4.2.6.8 and 6.1.1.4'

loop_
_geom_angle_atom_site_label_1
_geom_angle_atom_site_label_2
_geom_angle_atom_site_label_3
_geom_angle
C11 N1 C12 121.44(15)
C11 N1 C13 120.56(15)
C12 N1 C13 117.89(15)
C6 N2 C5 118.66(16)
C8 N3 C19 123.30(18)
C8 N3 H3 116.6(19)
C19 N3 H3 111.9(18)
C9 N4 C25 126.02(18)
C9 N4 H4 117.7(18)
C25 N4 H4 115.7(18)
C2 C1 C12 119.82(19)
C2 C1 H1 120.1
C12 C1 H1 120.1
C1 C2 C3 120.92(19)
C1 C2 H2 119.5
C3 C2 H2 119.5
C4 C3 C2 120.33(19)
C4 C3 H3A 119.8
C2 C3 H3A 119.8
C3 C4 C5 120.3(2)
C3 C4 H4A 119.9
C5 C4 H4A 119.9
N2 C5 C4 118.98(18)
N2 C5 C12 122.10(17)
C4 C5 C12 118.91(18)
N2 C6 C7 118.91(17)
N2 C6 C11 123.09(17)
C7 C6 C11 117.99(17)
C8 C7 C6 122.58(17)
C8 C7 H7 118.7
C6 C7 H7 118.7
C7 C8 N3 124.35(17)
C7 C8 C9 118.60(16)
N3 C8 C9 117.03(17)
N4 C9 C10 121.88(17)
N4 C9 C8 118.74(17)
C10 C9 C8 119.37(17)
C11 C10 C9 120.91(17)
C11 C10 H10 119.5
C9 C10 H10 119.5
N1 C11 C10 123.19(17)
N1 C11 C6 116.54(16)
C10 C11 C6 120.27(16)
N1 C12 C1 122.29(17)
N1 C12 C5 118.04(16)
C1 C12 C5 119.67(18)
C18 C13 C14 121.27(19)
C18 C13 N1 119.83(17)
C14 C13 N1 118.73(17)
C13 C14 C15 118.8(2)
C13 C14 H14 120.6
C15 C14 H14 120.6
C16 C15 C14 119.7(2)
C16 C15 H15 120.2
C14 C15 H15 120.2
C17 C16 C15 121.3(2)
C17 C16 Cl1 119.05(19)
C15 C16 Cl1 119.6(2)
C16 C17 C18 119.4(2)
C16 C17 H17 120.3
C18 C17 H17 120.3
C13 C18 C17 119.3(2)
C13 C18 H18 120.3
C17 C18 H18 120.3
C20 C19 C24 118.9(2)
C20 C19 N3 119.4(2)
C24 C19 N3 121.67(18)
C23 C24 C19 121.0(2)
C23 C24 H24 119.5
C19 C24 H24 119.5
C22 C23 C24 119.1(2)
C22 C23 H23 120.4
C24 C23 H23 120.4
C21 C22 C23 121.0(2)
C21 C22 Cl2 119.6(2)
C23 C22 Cl2 119.4(2)
C22 C21 C20 120.0(2)
C22 C21 H21 120.0
C20 C21 H21 120.0
C19 C20 C21 120.0(2)
C19 C20 H20 120.0
C21 C20 H20 120.0
N4 C25 C26 108.5(3)
N4 C25 C27 108.6(2)
C26 C25 C27 114.5(3)
N4 C25 H25 108.4
C26 C25 H25 108.4
C27 C25 H25 108.4
C25 C27 H27A 109.5
C25 C27 H27B 109.5
H27A C27 H27B 109.5
C25 C27 H27C 109.5
H27A C27 H27C 109.5
H27B C27 H27C 109.5
C25 C26 H26A 109.5
C25 C26 H26B 109.5
H26A C26 H26B 109.5
C25 C26 H26C 109.5
H26A C26 H26C 109.5
H26B C26 H26C 109.5
C28 O1 H1A 109(2)
O2 C28 O1 123.6(2)
O2 C28 C29 121.0(2)
O1 C28 C29 115.38(19)
C30 C29 C28 124.4(2)
C30 C29 H29 117.8
C28 C29 H29 117.8
C29 C30 C31 126.1(2)
C29 C30 H30 116.9
C31 C30 H30 116.9
O4 C31 O3 124.88(19)
O4 C31 C30 117.69(19)
O3 C31 C30 117.42(18)

loop_
_geom_bond_atom_site_label_1
_geom_bond_atom_site_label_2
_geom_bond_distance
Cl1 C16 1.737(2)
Cl2 C22 1.743(2)
N1 C11 1.371(2)
N1 C12 1.391(2)
N1 C13 1.453(2)
N2 C6 1.321(2)
N2 C5 1.366(2)
N3 C8 1.376(2)
N3 C19 1.416(3)
N3 H3 0.83(3)
N4 C9 1.324(3)
N4 C25 1.467(3)
N4 H4 0.84(3)
C1 C2 1.374(3)
C1 C12 1.400(3)
C1 H1 0.9300
C2 C3 1.391(3)
C2 H2 0.9300
C3 C4 1.368(3)
C3 H3A 0.9300
C4 C5 1.411(3)
C4 H4A 0.9300
C5 C12 1.413(3)
C6 C7 1.416(3)
C6 C11 1.457(3)
C7 C8 1.362(3)
C7 H7 0.9300
C8 C9 1.473(3)
C9 C10 1.405(3)
C10 C11 1.375(3)
C10 H10 0.9300
C13 C18 1.377(3)
C13 C14 1.377(3)
C14 C15 1.381(3)
C14 H14 0.9300
C15 C16 1.375(4)
C15 H15 0.9300
C16 C17 1.364(4)
C17 C18 1.383(3)
C17 H17 0.9300
C18 H18 0.9300
C19 C20 1.379(3)
C19 C24 1.383(3)
C24 C23 1.380(3)
C24 H24 0.9300
C23 C22 1.367(4)
C23 H23 0.9300
C22 C21 1.363(4)
C21 C20 1.387(4)
C21 H21 0.9300
C20 H20 0.9300
C25 C26 1.500(5)
C25 C27 1.529(4)
C25 H25 0.9800
C27 H27A 0.9600
C27 H27B 0.9600
C27 H27C 0.9600
C26 H26A 0.9600
C26 H26B 0.9600
C26 H26C 0.9600
O1 C28 1.290(3)
O1 H1A 0.94(4)
O2 C28 1.200(3)
O3 C31 1.282(3)
O4 C31 1.224(3)
C28 C29 1.486(3)
C29 C30 1.304(3)
C29 H29 0.9300
C30 C31 1.495(3)
C30 H30 0.9300

loop_
_geom_hbond_atom_site_label_D
_geom_hbond_atom_site_label_H
_geom_hbond_atom_site_label_A
_geom_hbond_distance_DH
_geom_hbond_distance_HA
_geom_hbond_distance_DA
_geom_hbond_angle_DHA
_geom_hbond_site_symmetry_A
N3 H3 O2 0.83(3) 2.48(3) 3.003(3) 122(2) 1_455
N3 H3 O3 0.83(3) 2.26(3) 3.040(3) 156(3) .
N4 H4 O3 0.84(3) 2.17(3) 2.972(2) 160(2) .
O1 H1A O3 0.94(4) 1.62(4) 2.550(2) 176(3) 1_655

loop_
_geom_torsion_atom_site_label_1
_geom_torsion_atom_site_label_2
_geom_torsion_atom_site_label_3
_geom_torsion_atom_site_label_4
_geom_torsion
C12 C1 C2 C3 -1.1(3)
C1 C2 C3 C4 1.0(3)
C2 C3 C4 C5 0.7(3)
C6 N2 C5 C4 -179.91(16)
C6 N2 C5 C12 -0.4(3)
C3 C4 C5 N2 177.18(18)
C3 C4 C5 C12 -2.3(3)
C5 N2 C6 C7 176.24(16)
C5 N2 C6 C11 -2.5(3)
N2 C6 C7 C8 179.76(17)
C11 C6 C7 C8 -1.4(3)
C6 C7 C8 N3 178.23(17)
C6 C7 C8 C9 -3.2(3)
C19 N3 C8 C7 -1.3(3)
C19 N3 C8 C9 -179.85(17)
C25 N4 C9 C10 2.1(3)
C25 N4 C9 C8 -178.7(2)
C7 C8 C9 N4 -173.46(17)
N3 C8 C9 N4 5.2(3)
C7 C8 C9 C10 5.8(3)
N3 C8 C9 C10 -175.57(17)
N4 C9 C10 C11 175.65(18)
C8 C9 C10 C11 -3.6(3)
C12 N1 C11 C10 -179.39(17)
C13 N1 C11 C10 4.4(3)
C12 N1 C11 C6 0.7(2)
C13 N1 C11 C6 -175.49(15)
C9 C10 C11 N1 178.91(16)
C9 C10 C11 C6 -1.2(3)
N2 C6 C11 N1 2.4(2)
C7 C6 C11 N1 -176.34(15)
N2 C6 C11 C10 -177.49(17)
C7 C6 C11 C10 3.7(2)
C11 N1 C12 C1 177.30(16)
C13 N1 C12 C1 -6.4(2)
C11 N1 C12 C5 -3.4(2)
C13 N1 C12 C5 172.86(15)
C2 C1 C12 N1 178.81(17)
C2 C1 C12 C5 -0.5(3)
N2 C5 C12 N1 3.4(3)
C4 C5 C12 N1 -177.15(16)
N2 C5 C12 C1 -177.30(17)
C4 C5 C12 C1 2.2(3)
C11 N1 C13 C18 -107.6(2)
C12 N1 C13 C18 76.1(2)
C11 N1 C13 C14 77.1(2)
C12 N1 C13 C14 -99.2(2)
C18 C13 C14 C15 -2.4(3)
N1 C13 C14 C15 172.8(2)
C13 C14 C15 C16 -1.3(4)
C14 C15 C16 C17 4.6(4)
C14 C15 C16 Cl1 -174.4(2)
C15 C16 C17 C18 -4.2(4)
Cl1 C16 C17 C18 174.80(18)
C14 C13 C18 C17 2.8(3)
N1 C13 C18 C17 -172.32(19)
C16 C17 C18 C13 0.5(3)
C8 N3 C19 C20 -124.4(2)
C8 N3 C19 C24 57.4(3)
C20 C19 C24 C23 1.3(3)
N3 C19 C24 C23 179.5(2)
C19 C24 C23 C22 -1.2(4)
C24 C23 C22 C21 0.0(4)
C24 C23 C22 Cl2 179.46(19)
C23 C22 C21 C20 1.2(4)
Cl2 C22 C21 C20 -178.3(2)
C24 C19 C20 C21 -0.1(4)
N3 C19 C20 C21 -178.4(2)
C22 C21 C20 C19 -1.1(4)
C9 N4 C25 C26 89.0(3)
C9 N4 C25 C27 -146.0(3)
O2 C28 C29 C30 177.2(3)
O1 C28 C29 C30 -3.0(4)
C28 C29 C30 C31 176.9(2)
C29 C30 C31 O4 179.5(3)
C29 C30 C31 O3 -1.5(4)

_cod_database_fobs_code 2108441
